data_7132364
loop_
_publ_author_name
'He, Jiwen'
'Li, Xiaohua'
'He, Qiuqin'
'Fan, Renhua'

_publ_section_title
;
 Cascade alkyl migration in 2-alkynylanilines for the synthesis of
 benzenoid ring multi-functionalized indoles.
;
_journal_issue 1
_journal_name_full 'Chemical communications (Cambridge, England)'
_journal_page_first 71
_journal_page_last 74
_journal_paper_doi 10.1039/d3cc04815b
_journal_volume 60
_journal_year 2023
_chemical_formula_sum 'C27 H35 Cl2 N O3 S'
_chemical_formula_weight 524.52
_space_group_crystal_system monoclinic
_space_group_IT_number 7
_space_group_name_Hall 'P -2yac'
_space_group_name_H-M_alt 'P 1 n 1'
_atom_sites_solution_hydrogens mixed
_audit_creation_method SHELXL-2019/2
_audit_update_record
;
2023-09-12 deposited with the CCDC.	2023-11-16 downloaded from the CCDC.
;
_cell_angle_alpha 90
_cell_angle_beta 99.659(4)
_cell_angle_gamma 90
_cell_formula_units_Z 4
_cell_length_a 10.5744(10)
_cell_length_b 11.1460(10)
_cell_length_c 23.328(2)
_cell_measurement_reflns_used 8905
_cell_measurement_temperature 173(2)
_cell_measurement_theta_max 57.15
_cell_measurement_theta_min 4.44
_cell_volume 2710.5(4)
_computing_cell_refinement 'Bruker SAINT'
_computing_data_collection 'Bruker APEX2'
_computing_data_reduction 'Bruker SAINT'
_computing_molecular_graphics 'Bruker SHELXTL'
_computing_publication_material 'Bruker SHELXTL'
_computing_structure_refinement 'SHELXL-2019/2 (Sheldrick, 2019)'
_computing_structure_solution 'SHELXT 2018/2 (Sheldrick, 2018)'
_diffrn_ambient_temperature 173(2)
_diffrn_measured_fraction_theta_full 0.998
_diffrn_measured_fraction_theta_max 0.997
_diffrn_measurement_device_type 'Bruker APEX-II CCD'
_diffrn_measurement_method '\f and \w scans'
_diffrn_radiation_type GaK\a
_diffrn_radiation_wavelength 1.34139
_diffrn_reflns_av_R_equivalents 0.0371
_diffrn_reflns_av_unetI/netI 0.0399
_diffrn_reflns_Laue_measured_fraction_full 0.998
_diffrn_reflns_Laue_measured_fraction_max 0.997
_diffrn_reflns_limit_h_max 13
_diffrn_reflns_limit_h_min -13
_diffrn_reflns_limit_k_max 14
_diffrn_reflns_limit_k_min -14
_diffrn_reflns_limit_l_max 30
_diffrn_reflns_limit_l_min -30
_diffrn_reflns_number 37115
_diffrn_reflns_point_group_measured_fraction_full 0.916
_diffrn_reflns_point_group_measured_fraction_max 0.893
_diffrn_reflns_theta_full 53.594
_diffrn_reflns_theta_max 59.995
_diffrn_reflns_theta_min 3.450
_exptl_absorpt_coefficient_mu 2.047
_exptl_absorpt_correction_T_max 0.752
_exptl_absorpt_correction_T_min 0.566
_exptl_absorpt_correction_type multi-scan
_exptl_absorpt_process_details sadabs
_exptl_crystal_colour colorless
_exptl_crystal_density_diffrn 1.285
_exptl_crystal_description block
_exptl_crystal_F_000 1112
_exptl_crystal_size_max 0.200
_exptl_crystal_size_mid 0.120
_exptl_crystal_size_min 0.030
_refine_diff_density_max 0.693
_refine_diff_density_min -0.539
_refine_diff_density_rms 0.047
_refine_ls_abs_structure_details
; 
 Flack x determined using 4256 quotients [(I+)-(I-)]/[(I+)+(I-)] 
 (Parsons, Flack and Wagner, Acta Cryst. B69 (2013) 249-259). 
;
_refine_ls_abs_structure_Flack 0.071(6)
_refine_ls_extinction_method none
_refine_ls_goodness_of_fit_ref 1.040
_refine_ls_hydrogen_treatment mixed
_refine_ls_matrix_type full
_refine_ls_number_parameters 633
_refine_ls_number_reflns 10918
_refine_ls_number_restraints 10
_refine_ls_restrained_S_all 1.059
_refine_ls_R_factor_all 0.0428
_refine_ls_R_factor_gt 0.0400
_refine_ls_shift/su_max 0.001
_refine_ls_shift/su_mean 0.000
_refine_ls_structure_factor_coef Fsqd
_refine_ls_weighting_details 'w=1/[\s^2^(Fo^2^)+(0.0576P)^2^+0.9305P] where P=(Fo^2^+2Fc^2^)/3'
_refine_ls_weighting_scheme calc
_refine_ls_wR_factor_gt 0.1058
_refine_ls_wR_factor_ref 0.1083
_reflns_Friedel_coverage 0.790
_reflns_Friedel_fraction_full 0.834
_reflns_Friedel_fraction_max 0.789
_reflns_number_gt 10307
_reflns_number_total 10918
_reflns_threshold_expression 'I > 2\s(I)'
_cod_data_source_file d3cc04815b2.cif
_cod_data_source_block ga_221025e_a
_cod_depositor_comments 'Adding full bibliography for 7132361--7132365.cif.'
_cod_original_sg_symbol_H-M 'P n'
_cod_database_code 7132364
_shelx_shelxl_version_number 2019/2
_shelx_space_group_comment
; 
The symmetry employed for this shelxl refinement is uniquely defined 
by the following loop, which should always be used as a source of 
symmetry information in preference to the above space-group names. 
They are only intended as comments. 
;
_shelx_estimated_absorpt_t_min 0.685
_shelx_estimated_absorpt_t_max 0.941

loop_
_space_group_symop_operation_xyz
'x, y, z'
'x+1/2, -y, z+1/2'

loop_
_atom_site_label
_atom_site_type_symbol
_atom_site_fract_x
_atom_site_fract_y
_atom_site_fract_z
_atom_site_U_iso_or_equiv
_atom_site_adp_type
_atom_site_occupancy
_atom_site_site_symmetry_order
_atom_site_calc_flag
_atom_site_refinement_flags_posn
_atom_site_refinement_flags_adp
_atom_site_refinement_flags_occupancy
_atom_site_disorder_assembly
_atom_site_disorder_group
S1 S 0.19161(6) 0.76330(6) 0.57277(3) 0.02274(15) Uani 1 1 d . . . . .
S2 S 0.24168(6) 0.26930(6) 0.34450(3) 0.02548(15) Uani 1 1 d . . . . .
Cl1 Cl 0.8962(2) 0.19130(12) 0.73903(8) 0.0909(5) Uani 1 1 d . . . . .
Cl2 Cl 1.0061(2) 0.16505(17) 0.86045(9) 0.0990(5) Uani 1 1 d . . . . .
Cl3 Cl 0.4664(2) 0.34396(17) 0.62964(10) 0.1041(6) Uani 1 1 d . . . . .
Cl4 Cl 0.3368(3) 0.29183(18) 0.72595(16) 0.1568(13) Uani 1 1 d . U . . .
N1 N 0.3224(2) 0.9715(2) 0.45982(10) 0.0242(5) Uani 1 1 d D . . . .
H1 H 0.318(4) 1.008(3) 0.4273(12) 0.029 Uiso 1 1 d D U . . .
O1 O 0.0553(2) 0.7590(2) 0.55413(9) 0.0322(5) Uani 1 1 d . . . . .
O2 O 0.2580(2) 0.65019(18) 0.57268(10) 0.0328(5) Uani 1 1 d . . . . .
O3 O 0.6520(2) 1.0264(2) 0.66557(11) 0.0428(6) Uani 1 1 d . . . . .
C1 C 0.2308(3) 0.8946(2) 0.47321(12) 0.0234(5) Uani 1 1 d . . . . .
C2 C 0.2636(3) 0.8673(2) 0.53212(11) 0.0226(5) Uani 1 1 d . . . . .
C3 C 0.3813(3) 0.9302(2) 0.55495(12) 0.0229(5) Uani 1 1 d . . . . .
C4 C 0.4624(3) 0.9376(3) 0.60912(13) 0.0281(6) Uani 1 1 d . . . . .
H4 H 0.444251 0.893305 0.641583 0.034 Uiso 1 1 calc R U . . .
C5 C 0.5686(3) 1.0103(3) 0.61399(14) 0.0309(6) Uani 1 1 d . . . . .
C6 C 0.6004(3) 1.0774(3) 0.56663(14) 0.0300(6) Uani 1 1 d . . . . .
C7 C 0.7204(3) 1.1549(4) 0.57651(17) 0.0438(8) Uani 1 1 d . . . . .
H7A H 0.797251 1.102744 0.581682 0.053 Uiso 1 1 calc R U . . .
H7B H 0.722518 1.202428 0.612503 0.053 Uiso 1 1 calc R U . . .
C8 C 0.7237(5) 1.2409(5) 0.5245(2) 0.0658(14) Uani 1 1 d . . . . .
H8A H 0.661700 1.306860 0.526086 0.079 Uiso 1 1 calc R U . . .
H8B H 0.810309 1.276686 0.527931 0.079 Uiso 1 1 calc R U . . .
C9 C 0.6923(5) 1.1795(5) 0.4684(2) 0.0618(13) Uani 1 1 d . . . . .
H9A H 0.752669 1.112092 0.466909 0.074 Uiso 1 1 calc R U . . .
H9B H 0.701886 1.236063 0.436653 0.074 Uiso 1 1 calc R U . . .
C10 C 0.5552(4) 1.1317(3) 0.45944(16) 0.0389(7) Uani 1 1 d . . . . .
H10A H 0.494882 1.199456 0.449455 0.047 Uiso 1 1 calc R U . . .
H10B H 0.542820 1.075265 0.426213 0.047 Uiso 1 1 calc R U . . .
C11 C 0.5233(3) 1.0683(3) 0.51258(13) 0.0274(6) Uani 1 1 d . . . . .
C12 C 0.4136(3) 0.9955(2) 0.50811(12) 0.0231(5) Uani 1 1 d . . . . .
C13 C 0.1220(3) 0.8526(3) 0.42627(12) 0.0268(6) Uani 1 1 d . . . . .
C14 C -0.0072(3) 0.8996(3) 0.43845(14) 0.0334(6) Uani 1 1 d . . . . .
H14A H -0.018906 0.875076 0.477565 0.050 Uiso 1 1 calc R U . . .
H14B H -0.076651 0.866305 0.409748 0.050 Uiso 1 1 calc R U . . .
H14C H -0.008558 0.987325 0.435827 0.050 Uiso 1 1 calc R U . . .
C15 C 0.1415(4) 0.8993(3) 0.36618(13) 0.0383(7) Uani 1 1 d . . . . .
H15A H 0.140714 0.987246 0.366279 0.057 Uiso 1 1 calc R U . . .
H15B H 0.072053 0.869682 0.336369 0.057 Uiso 1 1 calc R U . . .
H15C H 0.224004 0.870754 0.357685 0.057 Uiso 1 1 calc R U . . .
C16 C 0.1205(4) 0.7154(3) 0.42378(15) 0.0393(8) Uani 1 1 d . . . . .
H16A H 0.203999 0.686211 0.416768 0.059 Uiso 1 1 calc R U . . .
H16B H 0.053347 0.688695 0.392174 0.059 Uiso 1 1 calc R U . . .
H16C H 0.103150 0.683296 0.460801 0.059 Uiso 1 1 calc R U . . .
C17 C 0.2207(3) 0.8227(3) 0.64445(12) 0.0251(6) Uani 1 1 d . . . . .
C18 C 0.1644(3) 0.9344(3) 0.65342(14) 0.0312(6) Uani 1 1 d . . . . .
C19 C 0.1907(4) 0.9841(3) 0.70901(16) 0.0414(8) Uani 1 1 d . . . . .
H19 H 0.154526 1.059711 0.715786 0.050 Uiso 1 1 calc R U . . .
C20 C 0.2679(4) 0.9268(4) 0.75461(15) 0.0463(9) Uani 1 1 d . . . . .
C21 C 0.3202(4) 0.8172(4) 0.74445(15) 0.0438(9) Uani 1 1 d . . . . .
H21 H 0.371969 0.777423 0.775976 0.053 Uiso 1 1 calc R U . . .
C22 C 0.3007(3) 0.7623(3) 0.69039(14) 0.0338(7) Uani 1 1 d . . . . .
C23 C 0.0766(4) 1.0030(3) 0.60729(17) 0.0445(8) Uani 1 1 d . . . . .
H23A H 0.052984 1.079403 0.623372 0.067 Uiso 1 1 calc R U . . .
H23B H -0.001055 0.955665 0.594209 0.067 Uiso 1 1 calc R U . . .
H23C H 0.120612 1.018380 0.574269 0.067 Uiso 1 1 calc R U . . .
C24 C 0.2920(6) 0.9826(6) 0.8147(2) 0.0759(17) Uani 1 1 d . . . . .
H24A H 0.213322 0.979029 0.831635 0.114 Uiso 1 1 calc R U . . .
H24B H 0.317896 1.066541 0.811767 0.114 Uiso 1 1 calc R U . . .
H24C H 0.360407 0.938487 0.839531 0.114 Uiso 1 1 calc R U . . .
C25 C 0.3686(5) 0.6449(4) 0.68577(19) 0.0581(11) Uani 1 1 d . . . . .
H25A H 0.417939 0.623600 0.723799 0.087 Uiso 1 1 calc R U . . .
H25B H 0.426684 0.652486 0.657380 0.087 Uiso 1 1 calc R U . . .
H25C H 0.305180 0.582013 0.673124 0.087 Uiso 1 1 calc R U . . .
C26 C 0.6260(4) 0.9607(4) 0.71467(17) 0.0527(10) Uani 1 1 d . . . . .
H26A H 0.539805 0.980579 0.721931 0.079 Uiso 1 1 calc R U . . .
H26B H 0.689316 0.981727 0.748862 0.079 Uiso 1 1 calc R U . . .
H26C H 0.630949 0.874498 0.706993 0.079 Uiso 1 1 calc R U . . .
N2 N 0.3186(2) 0.4733(2) 0.48326(11) 0.0262(5) Uani 1 1 d D . . . .
H2 H 0.304(4) 0.506(3) 0.5141(13) 0.031 Uiso 1 1 d D U . . .
O4 O 0.1037(2) 0.2659(2) 0.33167(11) 0.0409(6) Uani 1 1 d . . . . .
O5 O 0.3036(3) 0.1551(2) 0.35820(10) 0.0387(6) Uani 1 1 d . . . . .
O6 O 0.7208(2) 0.5320(2) 0.36596(11) 0.0427(6) Uani 1 1 d . . . . .
C27 C 0.2382(3) 0.3959(2) 0.44977(13) 0.0245(6) Uani 1 1 d . . . . .
C28 C 0.2945(3) 0.3697(2) 0.40082(12) 0.0234(5) Uani 1 1 d . . . . .
C29 C 0.4155(3) 0.4327(2) 0.40685(12) 0.0238(5) Uani 1 1 d . . . . .
C30 C 0.5167(3) 0.4410(3) 0.37437(13) 0.0281(6) Uani 1 1 d . . . . .
H30 H 0.514583 0.396653 0.339461 0.034 Uiso 1 1 calc R U . . .
C31 C 0.6180(3) 0.5151(3) 0.39476(14) 0.0305(6) Uani 1 1 d . . . . .
C32 C 0.6275(3) 0.5825(3) 0.44707(14) 0.0296(6) Uani 1 1 d . . . . .
C33 C 0.7416(3) 0.6642(4) 0.46505(18) 0.0432(9) Uani 1 1 d . . . . .
H33A H 0.758925 0.709288 0.430617 0.052 Uiso 1 1 calc R U . . .
H33B H 0.818149 0.614867 0.479520 0.052 Uiso 1 1 calc R U . . .
C34 C 0.7198(4) 0.7527(4) 0.5122(2) 0.0560(12) Uani 1 1 d . . . . .
H34A H 0.802170 0.791563 0.528564 0.067 Uiso 1 1 calc R U . . .
H34B H 0.659639 0.816071 0.494858 0.067 Uiso 1 1 calc R U . . .
C35 C 0.6656(4) 0.6904(5) 0.5602(2) 0.0554(11) Uani 1 1 d . . . . .
H35A H 0.658469 0.748352 0.591670 0.067 Uiso 1 1 calc R U . . .
H35B H 0.724352 0.625274 0.576763 0.067 Uiso 1 1 calc R U . . .
C36 C 0.5345(3) 0.6383(3) 0.53705(16) 0.0391(7) Uani 1 1 d . . . . .
H36A H 0.509909 0.582403 0.566271 0.047 Uiso 1 1 calc R U . . .
H36B H 0.470742 0.704125 0.531463 0.047 Uiso 1 1 calc R U . . .
C37 C 0.5301(3) 0.5722(3) 0.48011(13) 0.0267(6) Uani 1 1 d . . . . .
C38 C 0.4256(3) 0.4985(2) 0.45857(12) 0.0242(5) Uani 1 1 d . . . . .
C39 C 0.1163(3) 0.3514(3) 0.47003(13) 0.0285(6) Uani 1 1 d . . . . .
C40 C 0.1128(4) 0.3951(4) 0.53194(17) 0.0499(10) Uani 1 1 d . . . . .
H40A H 0.109592 0.482947 0.532364 0.075 Uiso 1 1 calc R U . . .
H40B H 0.189911 0.367527 0.557883 0.075 Uiso 1 1 calc R U . . .
H40C H 0.036497 0.362719 0.545226 0.075 Uiso 1 1 calc R U . . .
C41 C -0.0044(3) 0.3986(3) 0.43037(18) 0.0414(8) Uani 1 1 d . . . . .
H41A H -0.006533 0.368113 0.390811 0.062 Uiso 1 1 calc R U . . .
H41B H -0.002771 0.486468 0.429897 0.062 Uiso 1 1 calc R U . . .
H41C H -0.080972 0.371139 0.445129 0.062 Uiso 1 1 calc R U . . .
C42 C 0.1160(4) 0.2143(3) 0.47082(16) 0.0364(7) Uani 1 1 d . . . . .
H42A H 0.041870 0.185661 0.487073 0.055 Uiso 1 1 calc R U . . .
H42B H 0.195137 0.185277 0.494828 0.055 Uiso 1 1 calc R U . . .
H42C H 0.110937 0.183942 0.431066 0.055 Uiso 1 1 calc R U . . .
C43 C 0.2967(3) 0.3324(3) 0.28317(12) 0.0270(6) Uani 1 1 d . . . . .
C44 C 0.3895(3) 0.2738(3) 0.25640(15) 0.0360(7) Uani 1 1 d . . . . .
C45 C 0.4298(4) 0.3310(4) 0.20951(17) 0.0482(10) Uani 1 1 d . . . . .
H45 H 0.490654 0.291374 0.190477 0.058 Uiso 1 1 calc R U . . .
C46 C 0.3859(5) 0.4415(4) 0.18943(16) 0.0520(11) Uani 1 1 d . . . . .
C47 C 0.2923(5) 0.4967(4) 0.21580(16) 0.0469(9) Uani 1 1 d . . . . .
H47 H 0.258195 0.571671 0.201229 0.056 Uiso 1 1 calc R U . . .
C48 C 0.2473(3) 0.4451(3) 0.26305(14) 0.0326(7) Uani 1 1 d . . . . .
C49 C 0.4541(5) 0.1559(4) 0.2754(2) 0.0562(11) Uani 1 1 d . . . . .
H49A H 0.506008 0.165231 0.314068 0.084 Uiso 1 1 calc R U . . .
H49B H 0.509434 0.132002 0.247608 0.084 Uiso 1 1 calc R U . . .
H49C H 0.388704 0.094186 0.276754 0.084 Uiso 1 1 calc R U . . .
C50 C 0.4392(7) 0.5017(6) 0.1406(2) 0.0811(18) Uani 1 1 d . . . . .
H50A H 0.510821 0.553947 0.156944 0.122 Uiso 1 1 calc R U . . .
H50B H 0.371904 0.549662 0.117253 0.122 Uiso 1 1 calc R U . . .
H50C H 0.469663 0.440449 0.116037 0.122 Uiso 1 1 calc R U . . .
C51 C 0.1510(4) 0.5161(3) 0.29030(17) 0.0424(8) Uani 1 1 d . . . . .
H51A H 0.123586 0.586436 0.266216 0.064 Uiso 1 1 calc R U . . .
H51B H 0.190587 0.542210 0.329304 0.064 Uiso 1 1 calc R U . . .
H51C H 0.076386 0.465552 0.293045 0.064 Uiso 1 1 calc R U . . .
C52 C 0.7257(4) 0.4586(4) 0.31683(18) 0.0512(10) Uani 1 1 d . . . . .
H52A H 0.726021 0.373982 0.328325 0.077 Uiso 1 1 calc R U . . .
H52B H 0.803840 0.476443 0.301074 0.077 Uiso 1 1 calc R U . . .
H52C H 0.650425 0.474480 0.287090 0.077 Uiso 1 1 calc R U . . .
C53 C 0.9843(8) 0.2609(5) 0.8005(3) 0.088(2) Uani 1 1 d . . . . .
H53A H 1.069008 0.285608 0.791869 0.106 Uiso 1 1 calc R U . . .
H53B H 0.938468 0.333905 0.809841 0.106 Uiso 1 1 calc R U . . .
C54 C 0.4128(12) 0.2366(6) 0.6724(6) 0.136(4) Uani 1 1 d . . . . .
H54A H 0.352992 0.182720 0.647260 0.164 Uiso 1 1 calc R U . . .
H54B H 0.486928 0.187685 0.690643 0.164 Uiso 1 1 calc R U . . .

loop_
_atom_site_aniso_label
_atom_site_aniso_U_11
_atom_site_aniso_U_22
_atom_site_aniso_U_33
_atom_site_aniso_U_23
_atom_site_aniso_U_13
_atom_site_aniso_U_12
S1 0.0257(3) 0.0233(3) 0.0193(3) 0.0013(2) 0.0041(2) -0.0043(3)
S2 0.0270(4) 0.0279(3) 0.0222(3) -0.0031(3) 0.0061(3) -0.0075(3)
Cl1 0.1246(14) 0.0537(7) 0.0843(9) -0.0091(6) -0.0121(9) 0.0082(8)
Cl2 0.1078(13) 0.0921(10) 0.0892(11) 0.0043(8) -0.0069(9) -0.0259(9)
Cl3 0.1012(13) 0.0873(11) 0.1254(15) 0.0004(10) 0.0234(11) 0.0198(9)
Cl4 0.190(3) 0.0790(11) 0.232(3) -0.0433(15) 0.124(3) -0.0439(14)
N1 0.0262(13) 0.0249(11) 0.0216(11) 0.0021(8) 0.0039(9) -0.0043(9)
O1 0.0254(11) 0.0436(12) 0.0264(11) 0.0052(9) 0.0008(9) -0.0109(9)
O2 0.0433(13) 0.0242(10) 0.0320(11) 0.0006(8) 0.0095(10) -0.0015(9)
O3 0.0317(13) 0.0609(15) 0.0307(12) 0.0058(11) -0.0096(9) -0.0161(11)
C1 0.0260(14) 0.0229(12) 0.0219(13) 0.0002(10) 0.0051(11) -0.0029(11)
C2 0.0245(14) 0.0240(12) 0.0196(12) 0.0006(9) 0.0044(10) -0.0041(10)
C3 0.0218(14) 0.0237(12) 0.0224(12) -0.0003(10) 0.0019(10) -0.0028(10)
C4 0.0256(15) 0.0330(15) 0.0239(13) 0.0036(11) -0.0014(11) -0.0032(12)
C5 0.0234(15) 0.0390(16) 0.0276(14) 0.0002(12) -0.0032(11) -0.0032(12)
C6 0.0200(14) 0.0330(14) 0.0359(15) 0.0028(12) 0.0013(12) -0.0031(11)
C7 0.0273(17) 0.057(2) 0.045(2) 0.0011(16) -0.0014(15) -0.0182(15)
C8 0.061(3) 0.078(3) 0.058(3) 0.010(2) 0.009(2) -0.041(3)
C9 0.048(2) 0.086(3) 0.052(2) 0.021(2) 0.0076(19) -0.027(2)
C10 0.0358(18) 0.0432(18) 0.0378(17) 0.0100(14) 0.0063(14) -0.0111(14)
C11 0.0270(15) 0.0265(13) 0.0292(14) 0.0025(11) 0.0059(12) -0.0051(11)
C12 0.0200(13) 0.0240(12) 0.0250(13) 0.0012(10) 0.0024(10) -0.0019(10)
C13 0.0312(15) 0.0281(13) 0.0190(12) 0.0002(10) -0.0016(11) -0.0077(11)
C14 0.0267(15) 0.0397(16) 0.0315(15) 0.0042(12) -0.0019(12) -0.0065(13)
C15 0.0450(19) 0.0482(18) 0.0203(14) 0.0008(12) 0.0013(13) -0.0156(16)
C16 0.056(2) 0.0304(15) 0.0279(15) -0.0040(12) -0.0024(15) -0.0083(15)
C17 0.0273(15) 0.0291(14) 0.0194(12) 0.0018(10) 0.0050(11) -0.0022(11)
C18 0.0288(16) 0.0341(15) 0.0329(16) -0.0027(12) 0.0114(13) -0.0040(12)
C19 0.044(2) 0.0436(18) 0.0405(18) -0.0142(15) 0.0180(16) -0.0126(16)
C20 0.042(2) 0.069(3) 0.0284(16) -0.0132(16) 0.0090(15) -0.0236(18)
C21 0.0350(18) 0.072(2) 0.0232(14) 0.0090(15) 0.0009(13) -0.0131(17)
C22 0.0298(16) 0.0468(18) 0.0244(14) 0.0103(12) 0.0033(12) -0.0008(13)
C23 0.048(2) 0.0399(18) 0.046(2) -0.0004(15) 0.0083(17) 0.0134(16)
C24 0.083(4) 0.110(4) 0.035(2) -0.029(2) 0.010(2) -0.039(3)
C25 0.065(3) 0.067(3) 0.041(2) 0.0211(19) 0.0044(19) 0.024(2)
C26 0.045(2) 0.076(3) 0.0307(17) 0.0117(17) -0.0113(15) -0.012(2)
N2 0.0280(13) 0.0260(11) 0.0267(12) -0.0058(9) 0.0101(10) -0.0055(10)
O4 0.0280(12) 0.0641(16) 0.0311(12) -0.0085(10) 0.0062(10) -0.0165(11)
O5 0.0595(16) 0.0252(10) 0.0322(11) -0.0019(8) 0.0102(11) -0.0047(10)
O6 0.0288(12) 0.0583(15) 0.0456(14) -0.0141(11) 0.0193(11) -0.0138(11)
C27 0.0249(14) 0.0217(12) 0.0289(14) -0.0024(10) 0.0103(11) -0.0018(11)
C28 0.0256(14) 0.0250(13) 0.0207(12) -0.0020(9) 0.0070(10) -0.0052(10)
C29 0.0226(14) 0.0245(12) 0.0252(13) 0.0015(10) 0.0063(11) -0.0016(10)
C30 0.0268(15) 0.0319(14) 0.0276(14) -0.0027(11) 0.0102(12) -0.0034(12)
C31 0.0233(14) 0.0352(15) 0.0351(16) -0.0003(12) 0.0108(12) -0.0020(12)
C32 0.0210(14) 0.0290(14) 0.0393(16) -0.0043(12) 0.0066(12) -0.0027(11)
C33 0.0219(16) 0.050(2) 0.058(2) -0.0174(17) 0.0076(15) -0.0113(14)
C34 0.035(2) 0.056(2) 0.080(3) -0.034(2) 0.017(2) -0.0197(17)
C35 0.035(2) 0.076(3) 0.055(2) -0.036(2) 0.0046(17) -0.0090(19)
C36 0.0300(17) 0.0463(18) 0.0418(18) -0.0185(14) 0.0087(14) -0.0063(14)
C37 0.0215(14) 0.0262(13) 0.0321(14) -0.0054(11) 0.0039(11) -0.0015(11)
C38 0.0240(14) 0.0227(12) 0.0266(13) -0.0003(10) 0.0068(11) 0.0005(10)
C39 0.0288(15) 0.0267(13) 0.0337(15) -0.0057(11) 0.0161(13) -0.0076(11)
C40 0.055(2) 0.059(2) 0.044(2) -0.0231(17) 0.0342(19) -0.0276(19)
C41 0.0309(17) 0.0365(17) 0.061(2) 0.0029(15) 0.0201(16) -0.0018(14)
C42 0.0440(19) 0.0279(14) 0.0422(18) -0.0004(12) 0.0210(15) -0.0083(13)
C43 0.0273(15) 0.0328(14) 0.0222(13) -0.0025(10) 0.0078(11) -0.0055(12)
C44 0.0333(17) 0.0430(17) 0.0337(16) -0.0105(13) 0.0113(14) -0.0046(14)
C45 0.052(2) 0.059(2) 0.0382(18) -0.0152(16) 0.0237(18) -0.0168(18)
C46 0.068(3) 0.064(3) 0.0273(17) -0.0032(16) 0.0171(18) -0.028(2)
C47 0.068(3) 0.0428(19) 0.0286(16) 0.0054(14) 0.0045(17) -0.0123(18)
C48 0.0394(18) 0.0324(15) 0.0249(14) -0.0002(11) 0.0017(13) -0.0058(13)
C49 0.046(2) 0.059(2) 0.069(3) -0.007(2) 0.024(2) 0.0117(19)
C50 0.115(5) 0.094(4) 0.041(2) 0.002(2) 0.036(3) -0.043(4)
C51 0.043(2) 0.0376(17) 0.0451(19) -0.0022(14) 0.0036(16) 0.0039(15)
C52 0.038(2) 0.075(3) 0.047(2) -0.0172(19) 0.0257(17) -0.0144(19)
C53 0.105(5) 0.052(3) 0.099(5) -0.003(3) -0.009(4) -0.018(3)
C54 0.168(9) 0.049(3) 0.206(11) -0.022(5) 0.071(8) 0.001(4)

loop_
_atom_type_symbol
_atom_type_description
_atom_type_scat_dispersion_real
_atom_type_scat_dispersion_imag
_atom_type_scat_source
C C 0.0137 0.0067 'International Tables Vol C Tables 4.2.6.8 and 6.1.1.4'
H H 0.0000 0.0000 'International Tables Vol C Tables 4.2.6.8 and 6.1.1.4'
N N 0.0241 0.0134 'International Tables Vol C Tables 4.2.6.8 and 6.1.1.4'
O O 0.0389 0.0241 'International Tables Vol C Tables 4.2.6.8 and 6.1.1.4'
S S 0.2925 0.4295 'International Tables Vol C Tables 4.2.6.8 and 6.1.1.4'
Cl Cl 0.3281 0.5435 'International Tables Vol C Tables 4.2.6.8 and 6.1.1.4'

loop_
_geom_angle_atom_site_label_1
_geom_angle_atom_site_label_2
_geom_angle_atom_site_label_3
_geom_angle
_geom_angle_site_symmetry_1
_geom_angle_site_symmetry_3
_geom_angle_publ_flag
O1 S1 O2 115.73(14) . . ?
O1 S1 C2 111.37(13) . . ?
O2 S1 C2 108.77(13) . . ?
O1 S1 C17 107.70(14) . . ?
O2 S1 C17 108.65(14) . . ?
C2 S1 C17 103.92(13) . . ?
O4 S2 O5 115.41(16) . . ?
O4 S2 C28 111.01(14) . . ?
O5 S2 C28 108.85(15) . . ?
O4 S2 C43 107.47(15) . . ?
O5 S2 C43 109.28(14) . . ?
C28 S2 C43 104.23(13) . . ?
C1 N1 C12 111.0(2) . . ?
C1 N1 H1 125(3) . . ?
C12 N1 H1 124(3) . . ?
C5 O3 C26 116.9(3) . . ?
N1 C1 C2 107.1(2) . . ?
N1 C1 C13 120.4(2) . . ?
C2 C1 C13 132.5(2) . . ?
C1 C2 C3 108.2(2) . . ?
C1 C2 S1 128.3(2) . . ?
C3 C2 S1 123.1(2) . . ?
C12 C3 C4 118.6(3) . . ?
C12 C3 C2 105.7(2) . . ?
C4 C3 C2 135.7(2) . . ?
C5 C4 C3 118.4(3) . . ?
C5 C4 H4 120.8 . . ?
C3 C4 H4 120.8 . . ?
C4 C5 O3 122.9(3) . . ?
C4 C5 C6 122.9(3) . . ?
O3 C5 C6 114.2(3) . . ?
C11 C6 C5 119.3(3) . . ?
C11 C6 C7 121.9(3) . . ?
C5 C6 C7 118.8(3) . . ?
C6 C7 C8 111.1(3) . . ?
C6 C7 H7A 109.4 . . ?
C8 C7 H7A 109.4 . . ?
C6 C7 H7B 109.4 . . ?
C8 C7 H7B 109.4 . . ?
H7A C7 H7B 108.0 . . ?
C9 C8 C7 112.3(4) . . ?
C9 C8 H8A 109.1 . . ?
C7 C8 H8A 109.1 . . ?
C9 C8 H8B 109.1 . . ?
C7 C8 H8B 109.1 . . ?
H8A C8 H8B 107.9 . . ?
C8 C9 C10 110.6(4) . . ?
C8 C9 H9A 109.5 . . ?
C10 C9 H9A 109.5 . . ?
C8 C9 H9B 109.5 . . ?
C10 C9 H9B 109.5 . . ?
H9A C9 H9B 108.1 . . ?
C11 C10 C9 112.9(3) . . ?
C11 C10 H10A 109.0 . . ?
C9 C10 H10A 109.0 . . ?
C11 C10 H10B 109.0 . . ?
C9 C10 H10B 109.0 . . ?
H10A C10 H10B 107.8 . . ?
C6 C11 C12 117.5(3) . . ?
C6 C11 C10 122.2(3) . . ?
C12 C11 C10 120.2(3) . . ?
N1 C12 C3 107.9(2) . . ?
N1 C12 C11 128.8(2) . . ?
C3 C12 C11 123.2(3) . . ?
C1 C13 C16 109.7(3) . . ?
C1 C13 C14 110.5(2) . . ?
C16 C13 C14 110.1(3) . . ?
C1 C13 C15 110.5(2) . . ?
C16 C13 C15 107.8(3) . . ?
C14 C13 C15 108.2(3) . . ?
C13 C14 H14A 109.5 . . ?
C13 C14 H14B 109.5 . . ?
H14A C14 H14B 109.5 . . ?
C13 C14 H14C 109.5 . . ?
H14A C14 H14C 109.5 . . ?
H14B C14 H14C 109.5 . . ?
C13 C15 H15A 109.5 . . ?
C13 C15 H15B 109.5 . . ?
H15A C15 H15B 109.5 . . ?
C13 C15 H15C 109.5 . . ?
H15A C15 H15C 109.5 . . ?
H15B C15 H15C 109.5 . . ?
C13 C16 H16A 109.5 . . ?
C13 C16 H16B 109.5 . . ?
H16A C16 H16B 109.5 . . ?
C13 C16 H16C 109.5 . . ?
H16A C16 H16C 109.5 . . ?
H16B C16 H16C 109.5 . . ?
C18 C17 C22 121.3(3) . . ?
C18 C17 S1 117.3(2) . . ?
C22 C17 S1 121.4(2) . . ?
C19 C18 C17 117.7(3) . . ?
C19 C18 C23 117.8(3) . . ?
C17 C18 C23 124.5(3) . . ?
C20 C19 C18 122.1(3) . . ?
C20 C19 H19 118.9 . . ?
C18 C19 H19 118.9 . . ?
C21 C20 C19 118.6(3) . . ?
C21 C20 C24 120.9(4) . . ?
C19 C20 C24 120.5(4) . . ?
C20 C21 C22 123.1(3) . . ?
C20 C21 H21 118.5 . . ?
C22 C21 H21 118.5 . . ?
C21 C22 C17 117.1(3) . . ?
C21 C22 C25 116.7(3) . . ?
C17 C22 C25 126.1(3) . . ?
C18 C23 H23A 109.5 . . ?
C18 C23 H23B 109.5 . . ?
H23A C23 H23B 109.5 . . ?
C18 C23 H23C 109.5 . . ?
H23A C23 H23C 109.5 . . ?
H23B C23 H23C 109.5 . . ?
C20 C24 H24A 109.5 . . ?
C20 C24 H24B 109.5 . . ?
H24A C24 H24B 109.5 . . ?
C20 C24 H24C 109.5 . . ?
H24A C24 H24C 109.5 . . ?
H24B C24 H24C 109.5 . . ?
C22 C25 H25A 109.5 . . ?
C22 C25 H25B 109.5 . . ?
H25A C25 H25B 109.5 . . ?
C22 C25 H25C 109.5 . . ?
H25A C25 H25C 109.5 . . ?
H25B C25 H25C 109.5 . . ?
O3 C26 H26A 109.5 . . ?
O3 C26 H26B 109.5 . . ?
H26A C26 H26B 109.5 . . ?
O3 C26 H26C 109.5 . . ?
H26A C26 H26C 109.5 . . ?
H26B C26 H26C 109.5 . . ?
C27 N2 C38 111.5(2) . . ?
C27 N2 H2 125(3) . . ?
C38 N2 H2 123(3) . . ?
C31 O6 C52 116.9(3) . . ?
N2 C27 C28 106.8(2) . . ?
N2 C27 C39 120.4(2) . . ?
C28 C27 C39 132.7(3) . . ?
C27 C28 C29 108.0(2) . . ?
C27 C28 S2 128.3(2) . . ?
C29 C28 S2 123.4(2) . . ?
C38 C29 C30 118.2(3) . . ?
C38 C29 C28 106.0(2) . . ?
C30 C29 C28 135.8(3) . . ?
C31 C30 C29 118.1(3) . . ?
C31 C30 H30 121.0 . . ?
C29 C30 H30 121.0 . . ?
C30 C31 O6 123.0(3) . . ?
C30 C31 C32 123.6(3) . . ?
O6 C31 C32 113.4(3) . . ?
C37 C32 C31 118.7(3) . . ?
C37 C32 C33 121.7(3) . . ?
C31 C32 C33 119.6(3) . . ?
C32 C33 C34 112.3(3) . . ?
C32 C33 H33A 109.1 . . ?
C34 C33 H33A 109.1 . . ?
C32 C33 H33B 109.1 . . ?
C34 C33 H33B 109.1 . . ?
H33A C33 H33B 107.9 . . ?
C35 C34 C33 111.1(3) . . ?
C35 C34 H34A 109.4 . . ?
C33 C34 H34A 109.4 . . ?
C35 C34 H34B 109.4 . . ?
C33 C34 H34B 109.4 . . ?
H34A C34 H34B 108.0 . . ?
C34 C35 C36 110.4(4) . . ?
C34 C35 H35A 109.6 . . ?
C36 C35 H35A 109.6 . . ?
C34 C35 H35B 109.6 . . ?
C36 C35 H35B 109.6 . . ?
H35A C35 H35B 108.1 . . ?
C37 C36 C35 113.0(3) . . ?
C37 C36 H36A 109.0 . . ?
C35 C36 H36A 109.0 . . ?
C37 C36 H36B 109.0 . . ?
C35 C36 H36B 109.0 . . ?
H36A C36 H36B 107.8 . . ?
C32 C37 C38 117.5(3) . . ?
C32 C37 C36 122.0(3) . . ?
C38 C37 C36 120.4(3) . . ?
N2 C38 C29 107.6(2) . . ?
N2 C38 C37 128.5(3) . . ?
C29 C38 C37 123.9(2) . . ?
C27 C39 C42 109.4(2) . . ?
C27 C39 C40 110.2(3) . . ?
C42 C39 C40 107.8(3) . . ?
C27 C39 C41 111.2(2) . . ?
C42 C39 C41 110.2(3) . . ?
C40 C39 C41 108.0(3) . . ?
C39 C40 H40A 109.5 . . ?
C39 C40 H40B 109.5 . . ?
H40A C40 H40B 109.5 . . ?
C39 C40 H40C 109.5 . . ?
H40A C40 H40C 109.5 . . ?
H40B C40 H40C 109.5 . . ?
C39 C41 H41A 109.5 . . ?
C39 C41 H41B 109.5 . . ?
H41A C41 H41B 109.5 . . ?
C39 C41 H41C 109.5 . . ?
H41A C41 H41C 109.5 . . ?
H41B C41 H41C 109.5 . . ?
C39 C42 H42A 109.5 . . ?
C39 C42 H42B 109.5 . . ?
H42A C42 H42B 109.5 . . ?
C39 C42 H42C 109.5 . . ?
H42A C42 H42C 109.5 . . ?
H42B C42 H42C 109.5 . . ?
C44 C43 C48 120.8(3) . . ?
C44 C43 S2 121.3(2) . . ?
C48 C43 S2 117.9(2) . . ?
C45 C44 C43 117.6(3) . . ?
C45 C44 C49 116.4(3) . . ?
C43 C44 C49 125.9(3) . . ?
C46 C45 C44 123.3(4) . . ?
C46 C45 H45 118.4 . . ?
C44 C45 H45 118.4 . . ?
C45 C46 C47 118.1(3) . . ?
C45 C46 C50 120.6(5) . . ?
C47 C46 C50 121.3(5) . . ?
C46 C47 C48 121.9(4) . . ?
C46 C47 H47 119.1 . . ?
C48 C47 H47 119.1 . . ?
C47 C48 C43 118.3(3) . . ?
C47 C48 C51 117.3(3) . . ?
C43 C48 C51 124.4(3) . . ?
C44 C49 H49A 109.5 . . ?
C44 C49 H49B 109.5 . . ?
H49A C49 H49B 109.5 . . ?
C44 C49 H49C 109.5 . . ?
H49A C49 H49C 109.5 . . ?
H49B C49 H49C 109.5 . . ?
C46 C50 H50A 109.5 . . ?
C46 C50 H50B 109.5 . . ?
H50A C50 H50B 109.5 . . ?
C46 C50 H50C 109.5 . . ?
H50A C50 H50C 109.5 . . ?
H50B C50 H50C 109.5 . . ?
C48 C51 H51A 109.5 . . ?
C48 C51 H51B 109.5 . . ?
H51A C51 H51B 109.5 . . ?
C48 C51 H51C 109.5 . . ?
H51A C51 H51C 109.5 . . ?
H51B C51 H51C 109.5 . . ?
O6 C52 H52A 109.5 . . ?
O6 C52 H52B 109.5 . . ?
H52A C52 H52B 109.5 . . ?
O6 C52 H52C 109.5 . . ?
H52A C52 H52C 109.5 . . ?
H52B C52 H52C 109.5 . . ?
Cl2 C53 Cl1 111.4(3) . . ?
Cl2 C53 H53A 109.3 . . ?
Cl1 C53 H53A 109.3 . . ?
Cl2 C53 H53B 109.3 . . ?
Cl1 C53 H53B 109.3 . . ?
H53A C53 H53B 108.0 . . ?
Cl4 C54 Cl3 114.5(4) . . ?
Cl4 C54 H54A 108.6 . . ?
Cl3 C54 H54A 108.6 . . ?
Cl4 C54 H54B 108.6 . . ?
Cl3 C54 H54B 108.6 . . ?
H54A C54 H54B 107.6 . . ?

loop_
_geom_bond_atom_site_label_1
_geom_bond_atom_site_label_2
_geom_bond_distance
_geom_bond_site_symmetry_2
_geom_bond_publ_flag
S1 O1 1.435(2) . ?
S1 O2 1.443(2) . ?
S1 C2 1.751(3) . ?
S1 C17 1.777(3) . ?
S2 O4 1.440(3) . ?
S2 O5 1.443(3) . ?
S2 C28 1.745(3) . ?
S2 C43 1.778(3) . ?
Cl1 C53 1.754(7) . ?
Cl2 C53 1.744(7) . ?
Cl3 C54 1.714(10) . ?
Cl4 C54 1.709(10) . ?
N1 C1 1.368(4) . ?
N1 C12 1.380(4) . ?
N1 H1 0.86(2) . ?
O3 C5 1.379(4) . ?
O3 C26 1.425(5) . ?
C1 C2 1.393(4) . ?
C1 C13 1.523(4) . ?
C2 C3 1.449(4) . ?
C3 C12 1.402(4) . ?
C3 C4 1.406(4) . ?
C4 C5 1.374(4) . ?
C4 H4 0.9500 . ?
C5 C6 1.421(4) . ?
C6 C11 1.386(5) . ?
C6 C7 1.520(4) . ?
C7 C8 1.551(6) . ?
C7 H7A 0.9900 . ?
C7 H7B 0.9900 . ?
C8 C9 1.466(7) . ?
C8 H8A 0.9900 . ?
C8 H8B 0.9900 . ?
C9 C10 1.526(5) . ?
C9 H9A 0.9900 . ?
C9 H9B 0.9900 . ?
C10 C11 1.514(4) . ?
C10 H10A 0.9900 . ?
C10 H10B 0.9900 . ?
C11 C12 1.405(4) . ?
C13 C16 1.531(4) . ?
C13 C14 1.534(5) . ?
C13 C15 1.541(4) . ?
C14 H14A 0.9800 . ?
C14 H14B 0.9800 . ?
C14 H14C 0.9800 . ?
C15 H15A 0.9800 . ?
C15 H15B 0.9800 . ?
C15 H15C 0.9800 . ?
C16 H16A 0.9800 . ?
C16 H16B 0.9800 . ?
C16 H16C 0.9800 . ?
C17 C18 1.411(4) . ?
C17 C22 1.420(4) . ?
C18 C19 1.394(5) . ?
C18 C23 1.506(5) . ?
C19 C20 1.384(6) . ?
C19 H19 0.9500 . ?
C20 C21 1.377(6) . ?
C20 C24 1.516(5) . ?
C21 C22 1.386(5) . ?
C21 H21 0.9500 . ?
C22 C25 1.505(6) . ?
C23 H23A 0.9800 . ?
C23 H23B 0.9800 . ?
C23 H23C 0.9800 . ?
C24 H24A 0.9800 . ?
C24 H24B 0.9800 . ?
C24 H24C 0.9800 . ?
C25 H25A 0.9800 . ?
C25 H25B 0.9800 . ?
C25 H25C 0.9800 . ?
C26 H26A 0.9800 . ?
C26 H26B 0.9800 . ?
C26 H26C 0.9800 . ?
N2 C27 1.362(4) . ?
N2 C38 1.382(4) . ?
N2 H2 0.84(2) . ?
O6 C31 1.383(3) . ?
O6 C52 1.416(4) . ?
C27 C28 1.404(4) . ?
C27 C39 1.528(4) . ?
C28 C29 1.446(4) . ?
C29 C38 1.400(4) . ?
C29 C30 1.414(4) . ?
C30 C31 1.373(4) . ?
C30 H30 0.9500 . ?
C31 C32 1.422(4) . ?
C32 C37 1.390(4) . ?
C32 C33 1.514(4) . ?
C33 C34 1.523(5) . ?
C33 H33A 0.9900 . ?
C33 H33B 0.9900 . ?
C34 C35 1.512(7) . ?
C34 H34A 0.9900 . ?
C34 H34B 0.9900 . ?
C35 C36 1.517(5) . ?
C35 H35A 0.9900 . ?
C35 H35B 0.9900 . ?
C36 C37 1.513(4) . ?
C36 H36A 0.9900 . ?
C36 H36B 0.9900 . ?
C37 C38 1.401(4) . ?
C39 C42 1.529(4) . ?
C39 C40 1.531(4) . ?
C39 C41 1.538(5) . ?
C40 H40A 0.9800 . ?
C40 H40B 0.9800 . ?
C40 H40C 0.9800 . ?
C41 H41A 0.9800 . ?
C41 H41B 0.9800 . ?
C41 H41C 0.9800 . ?
C42 H42A 0.9800 . ?
C42 H42B 0.9800 . ?
C42 H42C 0.9800 . ?
C43 C44 1.409(4) . ?
C43 C48 1.409(5) . ?
C44 C45 1.393(5) . ?
C44 C49 1.512(6) . ?
C45 C46 1.371(7) . ?
C45 H45 0.9500 . ?
C46 C47 1.393(6) . ?
C46 C50 1.510(5) . ?
C47 C48 1.396(5) . ?
C47 H47 0.9500 . ?
C48 C51 1.511(5) . ?
C49 H49A 0.9800 . ?
C49 H49B 0.9800 . ?
C49 H49C 0.9800 . ?
C50 H50A 0.9800 . ?
C50 H50B 0.9800 . ?
C50 H50C 0.9800 . ?
C51 H51A 0.9800 . ?
C51 H51B 0.9800 . ?
C51 H51C 0.9800 . ?
C52 H52A 0.9800 . ?
C52 H52B 0.9800 . ?
C52 H52C 0.9800 . ?
C53 H53A 0.9900 . ?
C53 H53B 0.9900 . ?
C54 H54A 0.9900 . ?
C54 H54B 0.9900 . ?

loop_
_geom_hbond_atom_site_label_D
_geom_hbond_atom_site_label_H
_geom_hbond_atom_site_label_A
_geom_hbond_distance_DH
_geom_hbond_distance_HA
_geom_hbond_distance_DA
_geom_hbond_angle_DHA
_geom_hbond_site_symmetry_A
_geom_hbond_publ_flag
N1 H1 O5 0.86(2) 2.29(3) 3.112(3) 163(3) 1_565 yes
N2 H2 O2 0.84(2) 2.22(3) 3.017(3) 158(4) . yes

loop_
_geom_torsion_atom_site_label_1
_geom_torsion_atom_site_label_2
_geom_torsion_atom_site_label_3
_geom_torsion_atom_site_label_4
_geom_torsion
_geom_torsion_site_symmetry_1
_geom_torsion_site_symmetry_2
_geom_torsion_site_symmetry_3
_geom_torsion_site_symmetry_4
_geom_torsion_publ_flag
C12 N1 C1 C2 -0.2(3) . . . . ?
C12 N1 C1 C13 -178.4(2) . . . . ?
N1 C1 C2 C3 -0.5(3) . . . . ?
C13 C1 C2 C3 177.4(3) . . . . ?
N1 C1 C2 S1 -173.6(2) . . . . ?
C13 C1 C2 S1 4.3(5) . . . . ?
O1 S1 C2 C1 -36.3(3) . . . . ?
O2 S1 C2 C1 92.4(3) . . . . ?
C17 S1 C2 C1 -152.0(3) . . . . ?
O1 S1 C2 C3 151.5(2) . . . . ?
O2 S1 C2 C3 -79.8(3) . . . . ?
C17 S1 C2 C3 35.8(3) . . . . ?
C1 C2 C3 C12 1.0(3) . . . . ?
S1 C2 C3 C12 174.6(2) . . . . ?
C1 C2 C3 C4 -178.4(3) . . . . ?
S1 C2 C3 C4 -4.9(5) . . . . ?
C12 C3 C4 C5 1.2(4) . . . . ?
C2 C3 C4 C5 -179.5(3) . . . . ?
C3 C4 C5 O3 178.1(3) . . . . ?
C3 C4 C5 C6 -0.5(5) . . . . ?
C26 O3 C5 C4 1.8(5) . . . . ?
C26 O3 C5 C6 -179.5(3) . . . . ?
C4 C5 C6 C11 -1.3(5) . . . . ?
O3 C5 C6 C11 180.0(3) . . . . ?
C4 C5 C6 C7 -179.8(3) . . . . ?
O3 C5 C6 C7 1.5(4) . . . . ?
C11 C6 C7 C8 13.6(5) . . . . ?
C5 C6 C7 C8 -168.0(4) . . . . ?
C6 C7 C8 C9 -46.4(6) . . . . ?
C7 C8 C9 C10 63.4(6) . . . . ?
C8 C9 C10 C11 -45.7(6) . . . . ?
C5 C6 C11 C12 2.4(4) . . . . ?
C7 C6 C11 C12 -179.2(3) . . . . ?
C5 C6 C11 C10 -176.6(3) . . . . ?
C7 C6 C11 C10 1.8(5) . . . . ?
C9 C10 C11 C6 13.7(5) . . . . ?
C9 C10 C11 C12 -165.2(4) . . . . ?
C1 N1 C12 C3 0.9(3) . . . . ?
C1 N1 C12 C11 179.2(3) . . . . ?
C4 C3 C12 N1 178.4(2) . . . . ?
C2 C3 C12 N1 -1.1(3) . . . . ?
C4 C3 C12 C11 0.0(4) . . . . ?
C2 C3 C12 C11 -179.5(3) . . . . ?
C6 C11 C12 N1 -179.9(3) . . . . ?
C10 C11 C12 N1 -0.9(5) . . . . ?
C6 C11 C12 C3 -1.8(4) . . . . ?
C10 C11 C12 C3 177.2(3) . . . . ?
N1 C1 C13 C16 123.7(3) . . . . ?
C2 C1 C13 C16 -54.0(4) . . . . ?
N1 C1 C13 C14 -114.7(3) . . . . ?
C2 C1 C13 C14 67.6(4) . . . . ?
N1 C1 C13 C15 5.0(4) . . . . ?
C2 C1 C13 C15 -172.6(3) . . . . ?
O1 S1 C17 C18 -54.5(3) . . . . ?
O2 S1 C17 C18 179.5(2) . . . . ?
C2 S1 C17 C18 63.8(3) . . . . ?
O1 S1 C17 C22 127.6(3) . . . . ?
O2 S1 C17 C22 1.5(3) . . . . ?
C2 S1 C17 C22 -114.2(3) . . . . ?
C22 C17 C18 C19 0.4(4) . . . . ?
S1 C17 C18 C19 -177.5(2) . . . . ?
C22 C17 C18 C23 -178.8(3) . . . . ?
S1 C17 C18 C23 3.2(4) . . . . ?
C17 C18 C19 C20 -0.8(5) . . . . ?
C23 C18 C19 C20 178.5(3) . . . . ?
C18 C19 C20 C21 0.1(5) . . . . ?
C18 C19 C20 C24 -178.8(4) . . . . ?
C19 C20 C21 C22 1.0(5) . . . . ?
C24 C20 C21 C22 179.9(4) . . . . ?
C20 C21 C22 C17 -1.3(5) . . . . ?
C20 C21 C22 C25 177.7(4) . . . . ?
C18 C17 C22 C21 0.6(5) . . . . ?
S1 C17 C22 C21 178.4(2) . . . . ?
C18 C17 C22 C25 -178.4(4) . . . . ?
S1 C17 C22 C25 -0.5(5) . . . . ?
C38 N2 C27 C28 -0.3(3) . . . . ?
C38 N2 C27 C39 177.4(3) . . . . ?
N2 C27 C28 C29 1.5(3) . . . . ?
C39 C27 C28 C29 -175.9(3) . . . . ?
N2 C27 C28 S2 175.9(2) . . . . ?
C39 C27 C28 S2 -1.5(5) . . . . ?
O4 S2 C28 C27 34.9(3) . . . . ?
O5 S2 C28 C27 -93.2(3) . . . . ?
C43 S2 C28 C27 150.3(3) . . . . ?
O4 S2 C28 C29 -151.6(3) . . . . ?
O5 S2 C28 C29 80.4(3) . . . . ?
C43 S2 C28 C29 -36.1(3) . . . . ?
C27 C28 C29 C38 -2.1(3) . . . . ?
S2 C28 C29 C38 -176.8(2) . . . . ?
C27 C28 C29 C30 177.9(3) . . . . ?
S2 C28 C29 C30 3.2(5) . . . . ?
C38 C29 C30 C31 -1.3(4) . . . . ?
C28 C29 C30 C31 178.7(3) . . . . ?
C29 C30 C31 O6 -178.7(3) . . . . ?
C29 C30 C31 C32 0.9(5) . . . . ?
C52 O6 C31 C30 -7.0(5) . . . . ?
C52 O6 C31 C32 173.5(3) . . . . ?
C30 C31 C32 C37 0.9(5) . . . . ?
O6 C31 C32 C37 -179.5(3) . . . . ?
C30 C31 C32 C33 -178.4(3) . . . . ?
O6 C31 C32 C33 1.2(4) . . . . ?
C37 C32 C33 C34 -14.4(5) . . . . ?
C31 C32 C33 C34 164.9(4) . . . . ?
C32 C33 C34 C35 46.7(5) . . . . ?
C33 C34 C35 C36 -63.5(5) . . . . ?
C34 C35 C36 C37 45.5(5) . . . . ?
C31 C32 C37 C38 -2.1(4) . . . . ?
C33 C32 C37 C38 177.1(3) . . . . ?
C31 C32 C37 C36 178.4(3) . . . . ?
C33 C32 C37 C36 -2.3(5) . . . . ?
C35 C36 C37 C32 -13.5(5) . . . . ?
C35 C36 C37 C38 167.0(3) . . . . ?
C27 N2 C38 C29 -1.0(3) . . . . ?
C27 N2 C38 C37 -179.0(3) . . . . ?
C30 C29 C38 N2 -178.1(3) . . . . ?
C28 C29 C38 N2 1.9(3) . . . . ?
C30 C29 C38 C37 0.0(4) . . . . ?
C28 C29 C38 C37 180.0(3) . . . . ?
C32 C37 C38 N2 179.4(3) . . . . ?
C36 C37 C38 N2 -1.1(5) . . . . ?
C32 C37 C38 C29 1.7(4) . . . . ?
C36 C37 C38 C29 -178.8(3) . . . . ?
N2 C27 C39 C42 -124.5(3) . . . . ?
C28 C27 C39 C42 52.6(5) . . . . ?
N2 C27 C39 C40 -6.2(4) . . . . ?
C28 C27 C39 C40 170.9(4) . . . . ?
N2 C27 C39 C41 113.5(3) . . . . ?
C28 C27 C39 C41 -69.4(4) . . . . ?
O4 S2 C43 C44 -127.5(3) . . . . ?
O5 S2 C43 C44 -1.6(3) . . . . ?
C28 S2 C43 C44 114.6(3) . . . . ?
O4 S2 C43 C48 54.3(3) . . . . ?
O5 S2 C43 C48 -179.8(2) . . . . ?
C28 S2 C43 C48 -63.6(3) . . . . ?
C48 C43 C44 C45 -0.3(5) . . . . ?
S2 C43 C44 C45 -178.4(3) . . . . ?
C48 C43 C44 C49 177.2(4) . . . . ?
S2 C43 C44 C49 -0.9(5) . . . . ?
C43 C44 C45 C46 1.6(6) . . . . ?
C49 C44 C45 C46 -176.1(4) . . . . ?
C44 C45 C46 C47 -2.9(6) . . . . ?
C44 C45 C46 C50 176.4(4) . . . . ?
C45 C46 C47 C48 2.8(6) . . . . ?
C50 C46 C47 C48 -176.4(4) . . . . ?
C46 C47 C48 C43 -1.6(6) . . . . ?
C46 C47 C48 C51 176.7(4) . . . . ?
C44 C43 C48 C47 0.3(5) . . . . ?
S2 C43 C48 C47 178.4(3) . . . . ?
C44 C43 C48 C51 -177.9(3) . . . . ?
S2 C43 C48 C51 0.3(4) . . . . ?
